data_4335543
loop_
_publ_author_name
'Samik Gupta'
'Marina V. Kirillova'
'M. F\'atima C. Guedes da Silva'
'Armando J. L. Pombeiro'
'Alexander M. Kirillov'

_publ_section_title
;
 Alkali Metal Directed Assembly of Heterometallic Vv/M (M = Na, K, Cs)
 Coordination Polymers: Structures, Topological Analysis, and Oxidation
 Catalytic Properties
;
_journal_name_full 'Inorganic Chemistry'
_journal_page_first 8601
_journal_page_last 8611
_journal_paper_doi 10.1021/ic400743h
_journal_volume 52
_journal_year 2013
_chemical_formula_sum 'C16 H18 N4 Na2 O12 V2'
_chemical_formula_weight 606.20
_chemical_name_systematic
; 
 ? 
;
_space_group_IT_number 2
_symmetry_cell_setting triclinic
_symmetry_space_group_name_Hall '-P 1'
_symmetry_space_group_name_H-M 'P -1'
_atom_sites_solution_hydrogens geom
_atom_sites_solution_primary direct
_atom_sites_solution_secondary difmap
_audit_creation_method SHELXL-97
_cell_angle_alpha 84.285(2)
_cell_angle_beta 70.705(2)
_cell_angle_gamma 80.4720(10)
_cell_formula_units_Z 1
_cell_length_a 7.8121(4)
_cell_length_b 8.5243(4)
_cell_length_c 9.0869(6)
_cell_measurement_reflns_used 2267
_cell_measurement_temperature 150(2)
_cell_measurement_theta_max 27.38
_cell_measurement_theta_min 2.79
_cell_volume 562.60(5)
_computing_cell_refinement 'Bruker SAINT'
_computing_data_collection 'Bruker APEX2'
_computing_data_reduction 'Bruker SAINT'
_computing_molecular_graphics 'Bruker SHELXTL'
_computing_publication_material 'Bruker SHELXTL'
_computing_structure_refinement 'SHELXL-97 (Sheldrick, 2008)'
_computing_structure_solution 'SHELXS-97 (Sheldrick, 2008)'
_diffrn_ambient_temperature 150(2)
_diffrn_measured_fraction_theta_full 0.989
_diffrn_measured_fraction_theta_max 0.989
_diffrn_measurement_device_type 'Bruker APEX-II CCD'
_diffrn_measurement_method '\f and \w scans'
_diffrn_radiation_monochromator graphite
_diffrn_radiation_source 'fine-focus sealed tube'
_diffrn_radiation_type MoK\a
_diffrn_radiation_wavelength 0.71069
_diffrn_reflns_av_R_equivalents 0.0325
_diffrn_reflns_av_sigmaI/netI 0.0443
_diffrn_reflns_limit_h_max 9
_diffrn_reflns_limit_h_min -9
_diffrn_reflns_limit_k_max 6
_diffrn_reflns_limit_k_min -10
_diffrn_reflns_limit_l_max 10
_diffrn_reflns_limit_l_min -10
_diffrn_reflns_number 4976
_diffrn_reflns_theta_full 25.35
_diffrn_reflns_theta_max 25.35
_diffrn_reflns_theta_min 3.31
_exptl_absorpt_coefficient_mu 0.941
_exptl_absorpt_correction_T_max 0.8197
_exptl_absorpt_correction_T_min 0.6932
_exptl_absorpt_correction_type multi-scan
_exptl_absorpt_process_details sadabs
_exptl_crystal_colour orange
_exptl_crystal_density_diffrn 1.789
_exptl_crystal_description prism
_exptl_crystal_F_000 306
_exptl_crystal_size_max 0.42
_exptl_crystal_size_mid 0.37
_exptl_crystal_size_min 0.22
_refine_diff_density_max 0.382
_refine_diff_density_min -0.341
_refine_diff_density_rms 0.070
_refine_ls_extinction_method none
_refine_ls_goodness_of_fit_ref 1.024
_refine_ls_hydrogen_treatment constr
_refine_ls_matrix_type full
_refine_ls_number_parameters 163
_refine_ls_number_reflns 2039
_refine_ls_number_restraints 0
_refine_ls_restrained_S_all 1.024
_refine_ls_R_factor_all 0.0380
_refine_ls_R_factor_gt 0.0317
_refine_ls_shift/su_max 0.000
_refine_ls_shift/su_mean 0.000
_refine_ls_structure_factor_coef Fsqd
_refine_ls_weighting_details 'calc w=1/[\s^2^(Fo^2^)+(0.0568P)^2^+0.0687P] where P=(Fo^2^+2Fc^2^)/3'
_refine_ls_weighting_scheme calc
_refine_ls_wR_factor_gt 0.0891
_refine_ls_wR_factor_ref 0.0939
_reflns_number_gt 1785
_reflns_number_total 2039
_reflns_threshold_expression >2sigma(I)
_cod_data_source_file ic400743h_si_002_1.cif
_cod_data_source_block Compound1
_cod_database_code 4335543

loop_
_symmetry_equiv_pos_as_xyz
'x, y, z'
'-x, -y, -z'

loop_
_atom_site_label
_atom_site_type_symbol
_atom_site_fract_x
_atom_site_fract_y
_atom_site_fract_z
_atom_site_U_iso_or_equiv
_atom_site_adp_type
_atom_site_occupancy
_atom_site_symmetry_multiplicity
_atom_site_calc_flag
_atom_site_refinement_flags
C1 C 0.1734(3) -0.0683(3) 0.1650(3) 0.0142(5) Uani 1 1 d .
C2 C 0.0903(3) -0.2058(3) 0.2210(3) 0.0183(5) Uani 1 1 d .
H2 H 0.0469 -0.2308 0.3301 0.022 Uiso 1 1 calc R
C3 C 0.0719(3) -0.3047(3) 0.1176(3) 0.0187(6) Uani 1 1 d .
H3 H 0.0169 -0.3983 0.1563 0.022 Uiso 1 1 calc R
C4 C 0.1325(3) -0.2698(3) -0.0422(3) 0.0188(6) Uani 1 1 d .
H4 H 0.1191 -0.3390 -0.1123 0.023 Uiso 1 1 calc R
C5 C 0.2119(3) -0.1345(3) -0.0984(3) 0.0156(5) Uani 1 1 d .
H5 H 0.2533 -0.1104 -0.2077 0.019 Uiso 1 1 calc R
C6 C 0.2327(3) -0.0309(3) 0.0041(3) 0.0133(5) Uani 1 1 d .
C7 C 0.3179(3) 0.1073(3) -0.0587(3) 0.0129(5) Uani 1 1 d .
H7 H 0.3629 0.1225 -0.1691 0.015 Uiso 1 1 calc R
C8 C 0.4513(3) 0.4292(3) 0.0344(3) 0.0126(5) Uani 1 1 d .
N1 N 0.3380(3) 0.2142(2) 0.0248(2) 0.0119(4) Uani 1 1 d .
N2 N 0.4294(3) 0.3383(2) -0.0620(2) 0.0124(4) Uani 1 1 d .
O1 O 0.1984(3) 0.02121(19) 0.2668(2) 0.0190(4) Uani 1 1 d .
O2 O 0.3969(2) 0.40545(18) 0.18479(18) 0.0139(4) Uani 1 1 d .
O3 O 0.0464(2) 0.3361(2) 0.3316(2) 0.0225(4) Uani 1 1 d .
O4 O 0.3306(3) 0.18978(19) 0.4172(2) 0.0204(4) Uani 1 1 d .
O5 O 0.3916(3) 0.8186(2) 0.4521(2) 0.0318(5) Uani 1 1 d .
O6 O 0.7146(2) 0.53268(19) 0.4263(2) 0.0183(4) Uani 1 1 d .
Na1 Na 0.46140(14) 0.58201(11) 0.33625(11) 0.0193(3) Uani 1 1 d .
V1 V 0.24598(5) 0.22956(4) 0.27212(4) 0.01172(16) Uani 1 1 d .
H6B H 0.8185 0.4767 0.4010 0.018 Uiso 1 1 d .
H5A H 0.4740 0.8437 0.4999 0.018 Uiso 1 1 d .
H6A H 0.7430 0.6177 0.4444 0.018 Uiso 1 1 d .
H5B H 0.3461 0.9059 0.4242 0.018 Uiso 1 1 d .

loop_
_atom_site_aniso_label
_atom_site_aniso_U_11
_atom_site_aniso_U_22
_atom_site_aniso_U_33
_atom_site_aniso_U_23
_atom_site_aniso_U_13
_atom_site_aniso_U_12
C1 0.0139(13) 0.0095(11) 0.0188(13) -0.0027(10) -0.0049(10) 0.0000(9)
C2 0.0165(13) 0.0161(12) 0.0205(14) 0.0010(10) -0.0033(11) -0.0044(10)
C3 0.0165(13) 0.0117(12) 0.0275(15) 0.0012(10) -0.0053(11) -0.0061(10)
C4 0.0159(13) 0.0157(12) 0.0270(15) -0.0073(11) -0.0088(11) -0.0009(10)
C5 0.0132(13) 0.0161(12) 0.0178(13) -0.0041(10) -0.0055(10) 0.0003(10)
C6 0.0100(12) 0.0107(11) 0.0191(13) -0.0023(10) -0.0052(10) 0.0006(9)
C7 0.0122(12) 0.0148(11) 0.0118(12) -0.0007(9) -0.0034(10) -0.0027(9)
C8 0.0113(12) 0.0114(11) 0.0147(13) 0.0022(10) -0.0040(10) -0.0022(10)
N1 0.0112(10) 0.0108(9) 0.0135(10) 0.0019(8) -0.0034(8) -0.0038(8)
N2 0.0142(10) 0.0106(9) 0.0125(10) 0.0016(8) -0.0036(8) -0.0048(8)
O1 0.0312(11) 0.0135(8) 0.0153(9) 0.0016(7) -0.0090(8) -0.0102(8)
O2 0.0172(9) 0.0137(8) 0.0113(9) -0.0001(7) -0.0032(7) -0.0066(7)
O3 0.0163(10) 0.0181(9) 0.0272(10) -0.0012(8) 0.0002(8) -0.0009(7)
O4 0.0318(11) 0.0162(9) 0.0186(10) 0.0037(7) -0.0137(8) -0.0100(8)
O5 0.0436(13) 0.0173(9) 0.0446(13) -0.0048(9) -0.0312(11) 0.0056(9)
O6 0.0158(9) 0.0161(9) 0.0210(10) -0.0035(7) -0.0030(8) -0.0011(7)
Na1 0.0269(6) 0.0207(5) 0.0126(5) -0.0002(4) -0.0061(4) -0.0103(4)
V1 0.0135(3) 0.0104(2) 0.0111(2) -0.00050(16) -0.00281(17) -0.00337(16)

loop_
_atom_type_symbol
_atom_type_description
_atom_type_scat_dispersion_real
_atom_type_scat_dispersion_imag
_atom_type_scat_source
C C 0.0033 0.0016 'International Tables Vol C Tables 4.2.6.8 and 6.1.1.4'
H H 0.0000 0.0000 'International Tables Vol C Tables 4.2.6.8 and 6.1.1.4'
N N 0.0061 0.0033 'International Tables Vol C Tables 4.2.6.8 and 6.1.1.4'
O O 0.0106 0.0060 'International Tables Vol C Tables 4.2.6.8 and 6.1.1.4'
Na Na 0.0362 0.0249 'International Tables Vol C Tables 4.2.6.8 and 6.1.1.4'
V V 0.3005 0.5294 'International Tables Vol C Tables 4.2.6.8 and 6.1.1.4'

loop_
_geom_angle_atom_site_label_1
_geom_angle_atom_site_label_2
_geom_angle_atom_site_label_3
_geom_angle
_geom_angle_site_symmetry_1
_geom_angle_site_symmetry_3
O1 C1 C2 118.9(2) . .
O1 C1 C6 121.7(2) . .
C2 C1 C6 119.3(2) . .
C3 C2 C1 120.0(2) . .
C3 C2 H2 120.0 . .
C1 C2 H2 120.0 . .
C2 C3 C4 121.1(2) . .
C2 C3 H3 119.5 . .
C4 C3 H3 119.5 . .
C5 C4 C3 119.5(2) . .
C5 C4 H4 120.2 . .
C3 C4 H4 120.2 . .
C4 C5 C6 120.8(2) . .
C4 C5 H5 119.6 . .
C6 C5 H5 119.6 . .
C1 C6 C5 119.2(2) . .
C1 C6 C7 121.6(2) . .
C5 C6 C7 119.2(2) . .
N1 C7 C6 124.4(2) . .
N1 C7 H7 117.8 . .
C6 C7 H7 117.8 . .
N2 C8 O2 124.5(2) . .
N2 C8 C8 117.2(3) . 2_665
O2 C8 C8 118.3(3) . 2_665
C7 N1 N2 114.60(19) . .
C7 N1 V1 129.30(16) . .
N2 N1 V1 116.08(14) . .
C8 N2 N1 108.21(19) . .
C8 N2 Na1 116.76(16) . 2_665
N1 N2 Na1 135.00(14) . 2_665
C1 O1 V1 137.73(16) . .
C8 O2 V1 116.87(14) . .
C8 O2 Na1 118.40(14) . .
V1 O2 Na1 124.55(8) . .
Na1 O5 H5A 117.34 . .
Na1 O5 H5B 129.54 . .
H5A O5 H5B 104.21 . .
Na1 O6 Na1 91.04(7) . 2_666
Na1 O6 H6B 137.10 . .
Na1 O6 H6B 106.52(13) 2_666 .
Na1 O6 H6A 111.20 . .
Na1 O6 H6A 108.76(14) 2_666 .
H6B O6 H6A 99.89 . .
O5 Na1 O6 86.83(7) . .
O5 Na1 O2 149.53(8) . .
O6 Na1 O2 123.60(7) . .
O5 Na1 O6 88.48(7) . 2_666
O6 Na1 O6 88.96(7) . 2_666
O2 Na1 O6 93.14(6) . 2_666
O5 Na1 N2 102.41(8) . 2_665
O6 Na1 N2 107.60(7) . 2_665
O2 Na1 N2 69.24(6) . 2_665
O6 Na1 N2 160.46(8) 2_666 2_665
O5 Na1 Na1 86.72(6) . 2_666
O6 Na1 Na1 44.69(5) . 2_666
O2 Na1 Na1 115.15(6) . 2_666
O6 Na1 Na1 44.27(5) 2_666 2_666
N2 Na1 Na1 150.92(7) 2_665 2_666
O3 V1 O4 109.75(9) . .
O3 V1 O1 105.21(9) . .
O4 V1 O1 95.28(8) . .
O3 V1 O2 98.63(8) . .
O4 V1 O2 91.99(8) . .
O1 V1 O2 150.96(8) . .
O3 V1 N1 111.01(8) . .
O4 V1 N1 138.30(9) . .
O1 V1 N1 82.35(7) . .
O2 V1 N1 73.67(7) . .

loop_
_geom_bond_atom_site_label_1
_geom_bond_atom_site_label_2
_geom_bond_distance
_geom_bond_site_symmetry_2
C1 O1 1.336(3) .
C1 C2 1.403(3) .
C1 C6 1.401(3) .
C2 C3 1.379(4) .
C2 H2 0.9500 .
C3 C4 1.389(4) .
C3 H3 0.9500 .
C4 C5 1.373(3) .
C4 H4 0.9500 .
C5 C6 1.409(3) .
C5 H5 0.9500 .
C6 C7 1.425(3) .
C7 N1 1.302(3) .
C7 H7 0.9500 .
C8 N2 1.294(3) .
C8 O2 1.296(3) .
C8 C8 1.505(4) 2_665
N1 N2 1.401(3) .
N1 V1 2.131(2) .
N2 Na1 2.419(2) 2_665
O1 V1 1.8821(16) .
O2 V1 1.9993(16) .
O2 Na1 2.3529(17) .
O3 V1 1.6188(18) .
O4 V1 1.6434(17) .
O5 Na1 2.270(2) .
O5 H5A 0.9473 .
O5 H5B 0.8236 .
O6 Na1 2.3421(19) .
O6 Na1 2.3595(19) 2_666
O6 H6B 0.8422 .
O6 H6A 0.8381 .
Na1 O6 2.3595(19) 2_666
Na1 N2 2.419(2) 2_665
Na1 Na1 3.3544(19) 2_666

loop_
_geom_hbond_atom_site_label_D
_geom_hbond_atom_site_label_H
_geom_hbond_atom_site_label_A
_geom_hbond_distance_DH
_geom_hbond_distance_HA
_geom_hbond_distance_DA
_geom_hbond_angle_DHA
_geom_hbond_site_symmetry_A
O6 H6B O3 0.8422 1.9249 2.764(2) 174.18(12) 1_655
O5 H5A O4 0.9473 1.8853 2.786(2) 158.01(12) 2_666
O6 H6A O4 0.8381 2.0560 2.794(2) 146.62(13) 2_666
O5 H5B O1 0.8236 2.1860 2.887(2) 143.00(13) 1_565
O5 H5B O4 0.8236 2.3983 3.121(2) 146.86(13) 1_565
